data_7238646
loop_
_publ_author_name
'Hu, Ying-Feng'
'Chen, Kai'
'Lin, Rui-Lian'
'Sun, Wen-Qi'
'Zhu, Jing'
'Liu, Jing-Xin'
'Xue, Sai-Feng'
'Zhu, Qian-Jiang'
'Tao, Zhu'

_publ_section_title
;
 Ionic radius-dependent self-assembly of closed/opened molecular capsules
 based on pentacyclopentanocucurbit[5]uril
;
_journal_issue 13
_journal_name_full 'RSC Advances'
_journal_page_first 5663
_journal_paper_doi 10.1039/c2ra20569f
_journal_volume 2
_journal_year 2012
_chemical_formula_sum 'C50 H82 N24 O32 Sr2'
_chemical_formula_weight 1706.64
_space_group_IT_number 2
_space_group_name_Hall '-P 1'
_space_group_name_H-M_alt 'P -1'
_symmetry_cell_setting triclinic
_symmetry_space_group_name_H-M 'P -1'
_atom_sites_solution_hydrogens geom
_atom_sites_solution_primary direct
_atom_sites_solution_secondary difmap
_audit_creation_method SHELXL-97
_cell_angle_alpha 90.005(2)
_cell_angle_beta 97.736(2)
_cell_angle_gamma 103.096(2)
_cell_formula_units_Z 2
_cell_length_a 11.3443(7)
_cell_length_b 15.8451(10)
_cell_length_c 18.6881(12)
_cell_measurement_reflns_used 5090
_cell_measurement_temperature 223(2)
_cell_measurement_theta_max 26.95
_cell_measurement_theta_min 2.20
_cell_volume 3240.4(4)
_computing_cell_refinement 'Bruker SMART'
_computing_data_collection 'Bruker SMART'
_computing_data_reduction 'Bruker SAINT'
_computing_molecular_graphics 'Bruker SHELXTL'
_computing_publication_material 'Bruker SHELXTL'
_computing_structure_refinement 'SHELXL-97 (Sheldrick, 1997)'
_computing_structure_solution 'SHELXS-97 (Sheldrick, 1990)'
_diffrn_ambient_temperature 223(2)
_diffrn_measured_fraction_theta_full 0.968
_diffrn_measured_fraction_theta_max 0.968
_diffrn_measurement_device_type 'Bruker Smart Apex CCD area detector'
_diffrn_measurement_method 'phi and omega scans'
_diffrn_radiation_monochromator graphite
_diffrn_radiation_source 'fine-focus sealed tube'
_diffrn_radiation_type MoK\a
_diffrn_radiation_wavelength 0.71073
_diffrn_reflns_av_R_equivalents 0.0401
_diffrn_reflns_av_sigmaI/netI 0.0498
_diffrn_reflns_limit_h_max 13
_diffrn_reflns_limit_h_min -13
_diffrn_reflns_limit_k_max 19
_diffrn_reflns_limit_k_min -18
_diffrn_reflns_limit_l_max 23
_diffrn_reflns_limit_l_min -23
_diffrn_reflns_number 36299
_diffrn_reflns_theta_full 26.00
_diffrn_reflns_theta_max 26.00
_diffrn_reflns_theta_min 1.10
_diffrn_standards_decay_% none
_exptl_absorpt_coefficient_mu 1.761
_exptl_absorpt_correction_T_max 0.8034
_exptl_absorpt_correction_T_min 0.5858
_exptl_absorpt_correction_type multi-scan
_exptl_absorpt_process_details 'SADABS; Bruker, 2000'
_exptl_crystal_colour colorless
_exptl_crystal_density_diffrn 1.749
_exptl_crystal_density_meas ?
_exptl_crystal_density_method 'not measured'
_exptl_crystal_description block
_exptl_crystal_F_000 1764
_exptl_crystal_size_max 0.34
_exptl_crystal_size_mid 0.28
_exptl_crystal_size_min 0.13
_refine_diff_density_max 1.440
_refine_diff_density_min -1.041
_refine_diff_density_rms 0.110
_refine_ls_extinction_coef 0.0021(3)
_refine_ls_extinction_expression Fc^*^=kFc[1+0.001xFc^2^\l^3^/sin(2\q)]^-1/4^
_refine_ls_extinction_method SHELXL
_refine_ls_goodness_of_fit_ref 1.049
_refine_ls_hydrogen_treatment constr
_refine_ls_matrix_type full
_refine_ls_number_parameters 992
_refine_ls_number_reflns 12323
_refine_ls_number_restraints 7
_refine_ls_restrained_S_all 1.070
_refine_ls_R_factor_all 0.0749
_refine_ls_R_factor_gt 0.0507
_refine_ls_shift/su_max 0.008
_refine_ls_shift/su_mean 0.001
_refine_ls_structure_factor_coef Fsqd
_refine_ls_weighting_details 'calc w=1/[\s^2^(Fo^2^)+(0.0789P)^2^+8.1015P] where P=(Fo^2^+2Fc^2^)/3'
_refine_ls_weighting_scheme calc
_refine_ls_wR_factor_gt 0.1355
_refine_ls_wR_factor_ref 0.1512
_reflns_number_gt 9286
_reflns_number_total 12323
_reflns_threshold_expression >2sigma(I)
_cod_data_source_file c2ra20569f.txt
_cod_data_source_block p1
_cod_depositor_comments
;
The following automatic conversions were performed:

data item '_exptl_absorpt_correction_type' value 'multi scan' was
changed to 'multi-scan' in accordance with the
/home/saulius/struct/COD-crude-data/automatic-downloads/DataCite-retrospective/RSC/depositions/lib/dictionaries/cif_core.dic
dictionary named 'cif_core.dic' version 2.4.2 last updated on
2011-04-26.

data item '_exptl_crystal_density_meas' value 'not measured' was
changed to '?' -- the value is perceived as not measured.

Automatic conversion script
Id: cif_fix_values 6909 2019-04-08 15:41:33Z antanas 
;
_cod_original_sg_symbol_H-M P-1
_cod_database_code 7238646

loop_
_symmetry_equiv_pos_as_xyz
'x, y, z'
'-x, -y, -z'

loop_
_atom_site_label
_atom_site_type_symbol
_atom_site_fract_x
_atom_site_fract_y
_atom_site_fract_z
_atom_site_U_iso_or_equiv
_atom_site_adp_type
_atom_site_occupancy
_atom_site_symmetry_multiplicity
_atom_site_calc_flag
_atom_site_refinement_flags
Sr1 Sr 0.41738(3) 0.14549(2) 0.701799(17) 0.01693(8) Uani 1 1 d .
Sr2 Sr 1.06490(3) 0.24543(2) 0.795126(17) 0.01806(8) Uani 1 1 d .
O1 O 0.4916(2) 0.13213(16) 0.57499(13) 0.0190(6) Uani 1 1 d .
O2 O 1.0122(2) 0.07364(16) 0.76294(13) 0.0192(6) Uani 1 1 d .
O3 O 0.4543(2) 0.08366(16) 0.83322(13) 0.0196(6) Uani 1 1 d .
O4 O 0.4695(2) 0.26789(16) 0.81412(13) 0.0178(6) Uani 1 1 d .
O5 O 0.4948(2) 0.29991(16) 0.65918(13) 0.0188(6) Uani 1 1 d .
O6 O 1.0318(2) 0.38131(16) 0.72764(13) 0.0204(6) Uani 1 1 d .
O7 O 1.0002(2) 0.34222(16) 0.88519(13) 0.0177(6) Uani 1 1 d .
O8 O 0.9910(2) 0.15728(16) 0.90850(13) 0.0187(6) Uani 1 1 d .
O9 O 0.4702(2) -0.00525(16) 0.68580(13) 0.0186(6) Uani 1 1 d .
O10 O 1.0330(2) 0.21083(17) 0.65089(13) 0.0217(6) Uani 1 1 d .
N1 N 0.6647(3) 0.35269(19) 0.60323(15) 0.0169(7) Uani 1 1 d .
N2 N 0.6504(3) 0.41439(19) 0.70745(15) 0.0166(7) Uani 1 1 d .
N3 N 0.8865(3) 0.38931(19) 0.63059(15) 0.0166(7) Uani 1 1 d .
N4 N 0.8711(3) 0.44599(19) 0.73663(15) 0.0160(7) Uani 1 1 d .
N5 N 0.8495(2) 0.41952(18) 0.86356(15) 0.0147(6) Uani 1 1 d .
N6 N 0.8340(2) 0.32042(18) 0.94780(15) 0.0146(6) Uani 1 1 d .
N7 N 0.6136(2) 0.28628(18) 0.91537(15) 0.0144(6) Uani 1 1 d .
N8 N 0.6288(2) 0.38906(18) 0.83385(15) 0.0150(6) Uani 1 1 d .
N9 N 0.6052(3) 0.01228(18) 0.87256(15) 0.0153(6) Uani 1 1 d .
N10 N 0.5973(2) 0.13124(18) 0.93368(14) 0.0136(6) Uani 1 1 d .
N11 N 0.8201(3) 0.16442(19) 0.96128(15) 0.0160(7) Uani 1 1 d .
N12 N 0.8265(3) 0.04090(18) 0.90696(15) 0.0156(6) Uani 1 1 d .
N13 N 0.6183(3) -0.05625(19) 0.75818(15) 0.0158(6) Uani 1 1 d .
N14 N 0.8626(3) -0.00120(19) 0.67455(15) 0.0171(7) Uani 1 1 d .
N15 N 0.6421(3) -0.03102(19) 0.64363(15) 0.0168(7) Uani 1 1 d .
N16 N 0.8398(3) -0.02174(19) 0.79012(15) 0.0164(7) Uani 1 1 d .
N17 N 0.6561(2) 0.07889(19) 0.55098(15) 0.0157(7) Uani 1 1 d .
N18 N 0.6630(3) 0.21908(19) 0.53743(15) 0.0166(7) Uani 1 1 d .
N19 N 0.8765(3) 0.11123(19) 0.58489(15) 0.0165(7) Uani 1 1 d .
N20 N 0.8848(3) 0.25189(19) 0.57091(15) 0.0170(7) Uani 1 1 d .
N24 N 0.3261(4) 0.3683(4) 0.5604(3) 0.0791(15) Uani 1 1 d .
O31 O 0.3059(6) 0.3089(4) 0.5155(2) 0.1172(19) Uani 1 1 d .
O32 O 0.4140(5) 0.4240(4) 0.5513(4) 0.175(3) Uani 1 1 d D
O1W O 0.2231(2) 0.03526(18) 0.71740(15) 0.0292(7) Uani 1 1 d .
O2W O 0.2397(3) 0.1545(2) 0.58920(17) 0.0402(8) Uani 1 1 d .
O3W O 1.2592(2) 0.25090(18) 0.72936(14) 0.0270(7) Uani 1 1 d .
O10W O 1.1589(3) 0.2179(2) 1.04863(15) 0.0353(7) Uani 1 1 d .
O5W O -0.0918(3) -0.3210(2) 0.84563(18) 0.0456(9) Uani 1 1 d .
O6W O 0.4355(9) 0.5734(6) 0.6687(6) 0.125(4) Uani 0.60 1 d P
O6W' O 0.4997(10) 0.5875(6) 0.5844(7) 0.104(5) Uani 0.40 1 d PD
O7W O 1.4401(4) 0.5674(3) 0.8331(3) 0.0818(14) Uani 1 1 d .
O8W O 0.1908(7) 0.5387(4) 0.6327(4) 0.140(3) Uani 1 1 d .
O9W O 1.4067(3) 0.2972(3) 1.0703(2) 0.0643(12) Uani 1 1 d .
C1 C 0.5946(3) 0.3506(2) 0.65728(18) 0.0156(8) Uani 1 1 d .
C2 C 0.5625(3) 0.3101(2) 0.85046(18) 0.0141(7) Uani 1 1 d .
C3 C 0.5446(3) 0.0775(2) 0.87466(18) 0.0158(8) Uani 1 1 d .
C4 C 0.5674(3) -0.0276(2) 0.69537(18) 0.0151(8) Uani 1 1 d .
C5 C 0.9137(3) 0.0225(2) 0.74446(18) 0.0165(8) Uani 1 1 d .
C6 C 0.8880(3) 0.1245(2) 0.92350(17) 0.0158(8) Uani 1 1 d .
C7 C 0.9030(3) 0.3580(2) 0.89670(17) 0.0144(7) Uani 1 1 d .
C8 C 0.9380(3) 0.4027(2) 0.70136(19) 0.0171(8) Uani 1 1 d .
C9 C 0.9388(3) 0.1932(2) 0.60740(18) 0.0162(8) Uani 1 1 d .
C10 C 0.9178(3) 0.0361(2) 0.61313(18) 0.0175(8) Uani 1 1 d .
H10A H 0.9009 -0.0085 0.5744 0.021 Uiso 1 1 calc R
H10B H 1.0066 0.0527 0.6270 0.021 Uiso 1 1 calc R
C11 C 0.6071(3) -0.0097(2) 0.56986(18) 0.0165(8) Uani 1 1 d .
H11A H 0.5177 -0.0212 0.5605 0.020 Uiso 1 1 calc R
H11B H 0.6332 -0.0487 0.5377 0.020 Uiso 1 1 calc R
C12 C 0.5596(3) -0.0616(2) 0.82267(18) 0.0155(8) Uani 1 1 d .
H12A H 0.5705 -0.1141 0.8479 0.019 Uiso 1 1 calc R
H12B H 0.4717 -0.0674 0.8083 0.019 Uiso 1 1 calc R
C13 C 0.8770(3) -0.0179(2) 0.86699(17) 0.0159(8) Uani 1 1 d .
H13A H 0.9664 -0.0002 0.8763 0.019 Uiso 1 1 calc R
H13B H 0.8527 -0.0763 0.8855 0.019 Uiso 1 1 calc R
C14 C 0.5544(3) 0.2080(2) 0.94908(18) 0.0152(8) Uani 1 1 d .
H14A H 0.5672 0.2186 1.0015 0.018 Uiso 1 1 calc R
H14B H 0.4663 0.1966 0.9329 0.018 Uiso 1 1 calc R
C15 C 0.8682(3) 0.2520(2) 0.99180(18) 0.0160(8) Uani 1 1 d .
H15A H 0.8400 0.2553 1.0388 0.019 Uiso 1 1 calc R
H15B H 0.9576 0.2629 1.0003 0.019 Uiso 1 1 calc R
C16 C 0.5938(3) 0.4325(2) 0.76910(18) 0.0158(8) Uani 1 1 d .
H16A H 0.6154 0.4952 0.7794 0.019 Uiso 1 1 calc R
H16B H 0.5048 0.4151 0.7564 0.019 Uiso 1 1 calc R
C17 C 0.9094(3) 0.4761(2) 0.81138(17) 0.0163(8) Uani 1 1 d .
H17A H 0.8931 0.5337 0.8168 0.020 Uiso 1 1 calc R
H17B H 0.9979 0.4820 0.8226 0.020 Uiso 1 1 calc R
C18 C 0.6214(3) 0.2990(2) 0.53758(18) 0.0171(8) Uani 1 1 d .
H18A H 0.5319 0.2849 0.5305 0.021 Uiso 1 1 calc R
H18B H 0.6484 0.3329 0.4965 0.021 Uiso 1 1 calc R
C19 C 0.9375(3) 0.3442(2) 0.57951(19) 0.0178(8) Uani 1 1 d .
H19A H 1.0256 0.3529 0.5951 0.021 Uiso 1 1 calc R
H19B H 0.9267 0.3704 0.5323 0.021 Uiso 1 1 calc R
C20 C 0.5947(3) 0.1427(2) 0.55772(17) 0.0150(8) Uani 1 1 d .
C21 C 0.7333(3) 0.5114(2) 0.91944(19) 0.0181(8) Uani 1 1 d .
H21A H 0.7512 0.5553 0.8830 0.022 Uiso 1 1 calc R
H21B H 0.6519 0.5108 0.9319 0.022 Uiso 1 1 calc R
C22 C 0.8282(3) 0.5349(2) 0.9867(2) 0.0232(9) Uani 1 1 d .
H22A H 0.8223 0.5904 1.0074 0.028 Uiso 1 1 calc R
H22B H 0.9100 0.5424 0.9726 0.028 Uiso 1 1 calc R
C23 C 0.8123(3) 0.4658(2) 1.0450(2) 0.0219(9) Uani 1 1 d .
H23A H 0.8890 0.4470 1.0570 0.026 Uiso 1 1 calc R
H23B H 0.7950 0.4918 1.0889 0.026 Uiso 1 1 calc R
C24 C 0.7087(3) 0.3865(2) 1.02050(18) 0.0174(8) Uani 1 1 d .
H24A H 0.7096 0.3414 1.0564 0.021 Uiso 1 1 calc R
H24B H 0.6300 0.4029 1.0176 0.021 Uiso 1 1 calc R
C25 C 0.6953(3) 0.0927(2) 1.05283(19) 0.0202(8) Uani 1 1 d .
H25A H 0.7069 0.1489 1.0780 0.024 Uiso 1 1 calc R
H25B H 0.6136 0.0585 1.0583 0.024 Uiso 1 1 calc R
C26 C 0.7911(3) 0.0457(3) 1.08701(19) 0.0228(9) Uani 1 1 d .
H26A H 0.7802 0.0352 1.1376 0.027 Uiso 1 1 calc R
H26B H 0.8725 0.0830 1.0862 0.027 Uiso 1 1 calc R
C27 C 0.7836(4) -0.0420(3) 1.0478(2) 0.0248(9) Uani 1 1 d .
H27A H 0.8641 -0.0429 1.0346 0.030 Uiso 1 1 calc R
H27B H 0.7622 -0.0892 1.0809 0.030 Uiso 1 1 calc R
C28 C 0.6901(3) -0.0579(2) 0.98004(19) 0.0191(8) Uani 1 1 d .
H28A H 0.6077 -0.0698 0.9938 0.023 Uiso 1 1 calc R
H28B H 0.6984 -0.1089 0.9533 0.023 Uiso 1 1 calc R
C29 C 0.7276(3) -0.1763(2) 0.7719(2) 0.0227(9) Uani 1 1 d .
H29A H 0.7096 -0.1843 0.8216 0.027 Uiso 1 1 calc R
H29B H 0.8075 -0.1893 0.7696 0.027 Uiso 1 1 calc R
C30 C 0.6291(4) -0.2391(3) 0.7204(2) 0.0296(10) Uani 1 1 d .
H30A H 0.5482 -0.2337 0.7300 0.035 Uiso 1 1 calc R
H30B H 0.6358 -0.2987 0.7303 0.035 Uiso 1 1 calc R
C31 C 0.6399(4) -0.2218(3) 0.6401(2) 0.0314(10) Uani 1 1 d .
H31A H 0.6469 -0.2752 0.6162 0.038 Uiso 1 1 calc R
H31B H 0.5651 -0.2065 0.6170 0.038 Uiso 1 1 calc R
C32 C 0.7495(4) -0.1493(2) 0.6293(2) 0.0230(9) Uani 1 1 d .
H32A H 0.8251 -0.1674 0.6466 0.028 Uiso 1 1 calc R
H32B H 0.7484 -0.1382 0.5776 0.028 Uiso 1 1 calc R
C33 C 0.7897(3) 0.0658(2) 0.45814(19) 0.0199(8) Uani 1 1 d .
H33A H 0.7183 0.0644 0.4219 0.024 Uiso 1 1 calc R
H33B H 0.7949 0.0059 0.4679 0.024 Uiso 1 1 calc R
C34 C 0.9057(3) 0.1144(3) 0.4292(2) 0.0241(9) Uani 1 1 d .
H34A H 0.9105 0.0876 0.3827 0.029 Uiso 1 1 calc R
H34B H 0.9772 0.1086 0.4629 0.029 Uiso 1 1 calc R
C35 C 0.9094(4) 0.2113(3) 0.4190(2) 0.0269(9) Uani 1 1 d .
H35A H 0.9832 0.2456 0.4479 0.032 Uiso 1 1 calc R
H35B H 0.9145 0.2245 0.3681 0.032 Uiso 1 1 calc R
C36 C 0.7973(3) 0.2379(2) 0.44117(18) 0.0211(8) Uani 1 1 d .
H36A H 0.8081 0.3009 0.4384 0.025 Uiso 1 1 calc R
H36B H 0.7244 0.2105 0.4078 0.025 Uiso 1 1 calc R
C37 C 0.7834(3) 0.4870(2) 0.5552(2) 0.0223(9) Uani 1 1 d .
H37A H 0.7055 0.5046 0.5452 0.027 Uiso 1 1 calc R
H37B H 0.7975 0.4598 0.5111 0.027 Uiso 1 1 calc R
C38 C 0.8868(4) 0.5674(3) 0.5764(2) 0.0269(9) Uani 1 1 d .
H38A H 0.8836 0.6104 0.5389 0.032 Uiso 1 1 calc R
H38B H 0.9654 0.5511 0.5787 0.032 Uiso 1 1 calc R
C39 C 0.8791(4) 0.6091(3) 0.6499(2) 0.0290(10) Uani 1 1 d .
H39A H 0.9547 0.6100 0.6825 0.035 Uiso 1 1 calc R
H39B H 0.8727 0.6692 0.6427 0.035 Uiso 1 1 calc R
C40 C 0.7706(3) 0.5611(2) 0.6855(2) 0.0209(8) Uani 1 1 d .
H40A H 0.6946 0.5693 0.6577 0.025 Uiso 1 1 calc R
H40B H 0.7764 0.5856 0.7343 0.025 Uiso 1 1 calc R
C41 C 0.7753(3) 0.1110(2) 0.52750(18) 0.0146(8) Uani 1 1 d .
C42 C 0.7799(3) 0.2105(2) 0.51779(18) 0.0149(8) Uani 1 1 d .
C43 C 0.7473(3) -0.0664(2) 0.66974(18) 0.0162(8) Uani 1 1 d .
C44 C 0.7323(3) -0.0827(2) 0.75177(18) 0.0155(8) Uani 1 1 d .
C45 C 0.7065(3) 0.0200(2) 0.93134(18) 0.0160(8) Uani 1 1 d .
C46 C 0.7040(3) 0.1069(2) 0.97274(18) 0.0150(8) Uani 1 1 d .
C47 C 0.7218(3) 0.3502(2) 0.94697(18) 0.0142(7) Uani 1 1 d .
C48 C 0.7344(3) 0.4224(2) 0.88830(18) 0.0154(8) Uani 1 1 d .
C49 C 0.7667(3) 0.4643(2) 0.68959(18) 0.0164(8) Uani 1 1 d .
C50 C 0.7758(3) 0.4215(2) 0.61510(18) 0.0161(8) Uani 1 1 d .
N21 N 0.7484(3) 0.1953(2) 0.75241(16) 0.0432(8) Uani 1 1 d D
O21 O 0.6475(3) 0.1657(3) 0.7164(3) 0.0743(16) Uani 1 1 d D
O22 O 0.7341(9) 0.2152(7) 0.8141(4) 0.0821(5) Uani 1 1 d D
O23 O 0.8457(3) 0.1995(3) 0.7438(3) 0.0763(18) Uani 1 1 d D
O30 O 0.2608(3) 0.3695(3) 0.6066(2) 0.0605(11) Uani 1 1 d .
N23 N 0.1389(4) -0.1730(2) 0.7696(2) 0.0388(10) Uani 1 1 d .
O27 O 0.1357(4) -0.2412(2) 0.8055(2) 0.0662(12) Uani 1 1 d .
O28 O 0.2392(3) -0.1350(2) 0.75080(18) 0.0425(8) Uani 1 1 d .
O29 O 0.0460(3) -0.1434(2) 0.75499(18) 0.0478(9) Uani 1 1 d .
N22 N 1.3067(3) 0.3485(3) 0.89399(19) 0.0340(9) Uani 1 1 d .
O24 O 1.2518(3) 0.2724(2) 0.90480(16) 0.0368(8) Uani 1 1 d .
O25 O 1.2705(3) 0.3849(2) 0.83873(18) 0.0438(9) Uani 1 1 d .
O26 O 1.3958(3) 0.3864(2) 0.93723(18) 0.0519(10) Uani 1 1 d .
O4W O 0.1940(11) 0.6059(7) 0.7689(5) 0.122(3) Uani 0.60 1 d P
O4W' O 0.3111(15) 0.6691(14) 0.7609(10) 0.163(7) Uani 0.40 1 d P

loop_
_atom_site_aniso_label
_atom_site_aniso_U_11
_atom_site_aniso_U_22
_atom_site_aniso_U_33
_atom_site_aniso_U_23
_atom_site_aniso_U_13
_atom_site_aniso_U_12
Sr1 0.01400(15) 0.01832(17) 0.01727(16) 0.00108(13) 0.00082(12) 0.00194(12)
Sr2 0.01599(16) 0.02136(18) 0.01632(16) -0.00273(13) 0.00056(12) 0.00419(13)
O1 0.0152(11) 0.0228(13) 0.0178(12) -0.0006(10) 0.0010(10) 0.0029(10)
O2 0.0141(11) 0.0235(13) 0.0183(12) -0.0023(10) -0.0004(10) 0.0019(10)
O3 0.0189(12) 0.0201(13) 0.0177(12) -0.0002(10) -0.0033(10) 0.0034(10)
O4 0.0126(11) 0.0202(13) 0.0174(12) 0.0003(10) -0.0033(10) 0.0005(10)
O5 0.0148(11) 0.0220(13) 0.0171(12) -0.0003(10) 0.0003(10) -0.0001(10)
O6 0.0185(12) 0.0229(13) 0.0201(12) -0.0023(10) 0.0014(10) 0.0059(10)
O7 0.0158(11) 0.0203(13) 0.0170(12) -0.0006(10) 0.0026(10) 0.0036(10)
O8 0.0117(11) 0.0214(13) 0.0218(12) -0.0015(10) 0.0010(10) 0.0018(10)
O9 0.0140(11) 0.0240(13) 0.0174(12) 0.0024(10) -0.0003(9) 0.0051(10)
O10 0.0144(12) 0.0265(14) 0.0211(13) -0.0042(11) -0.0049(10) 0.0021(10)
N1 0.0209(14) 0.0153(15) 0.0133(14) -0.0004(11) 0.0025(11) 0.0015(12)
N2 0.0176(14) 0.0145(15) 0.0162(14) 0.0007(12) 0.0017(12) 0.0009(12)
N3 0.0154(14) 0.0201(15) 0.0136(14) -0.0015(12) 0.0001(11) 0.0036(12)
N4 0.0171(14) 0.0192(15) 0.0108(13) 0.0015(11) 0.0005(11) 0.0031(12)
N5 0.0151(13) 0.0159(15) 0.0124(13) -0.0001(11) 0.0019(11) 0.0022(11)
N6 0.0138(13) 0.0160(15) 0.0128(13) 0.0006(11) -0.0009(11) 0.0027(11)
N7 0.0131(13) 0.0155(15) 0.0125(13) 0.0001(11) -0.0013(11) 0.0009(11)
N8 0.0145(13) 0.0150(15) 0.0133(13) -0.0007(11) -0.0029(11) 0.0014(11)
N9 0.0165(14) 0.0139(14) 0.0133(14) -0.0007(11) -0.0041(11) 0.0025(11)
N10 0.0136(13) 0.0157(14) 0.0111(13) 0.0020(11) -0.0013(11) 0.0042(11)
N11 0.0141(13) 0.0158(15) 0.0171(14) -0.0014(12) 0.0004(11) 0.0024(11)
N12 0.0158(13) 0.0142(15) 0.0166(14) -0.0001(11) 0.0025(11) 0.0027(11)
N13 0.0169(14) 0.0167(15) 0.0146(14) 0.0023(11) 0.0020(11) 0.0056(11)
N14 0.0163(14) 0.0207(16) 0.0140(14) -0.0002(12) 0.0017(11) 0.0036(12)
N15 0.0153(14) 0.0201(16) 0.0134(14) 0.0002(12) -0.0021(11) 0.0036(12)
N16 0.0150(14) 0.0178(15) 0.0146(14) -0.0010(12) -0.0006(11) 0.0016(12)
N17 0.0123(13) 0.0175(15) 0.0157(14) -0.0007(12) 0.0011(11) 0.0007(11)
N18 0.0157(14) 0.0159(15) 0.0169(14) -0.0008(12) -0.0004(11) 0.0027(11)
N19 0.0153(14) 0.0178(15) 0.0144(14) -0.0014(12) -0.0013(11) 0.0017(12)
N20 0.0151(14) 0.0167(15) 0.0170(14) -0.0038(12) -0.0004(11) 0.0006(12)
N24 0.067(3) 0.113(4) 0.082(3) 0.074(3) 0.038(2) 0.054(3)
O31 0.195(5) 0.155(4) 0.041(2) 0.022(3) 0.022(3) 0.120(4)
O32 0.083(3) 0.200(5) 0.279(6) 0.203(4) 0.084(4) 0.076(3)
O1W 0.0213(13) 0.0281(15) 0.0352(15) 0.0041(12) 0.0040(12) -0.0008(11)
O2W 0.0300(15) 0.0489(19) 0.0409(17) -0.0125(15) -0.0050(13) 0.0133(14)
O3W 0.0165(12) 0.0358(16) 0.0276(14) -0.0090(12) -0.0017(11) 0.0065(11)
O10W 0.0460(16) 0.0380(17) 0.0263(15) 0.0043(13) 0.0055(13) 0.0185(14)
O5W 0.061(2) 0.0241(16) 0.0496(19) -0.0076(14) 0.0222(16) -0.0024(15)
O6W 0.096(6) 0.097(7) 0.165(9) -0.044(6) 0.057(6) -0.037(5)
O6W' 0.059(7) 0.154(12) 0.085(8) 0.055(8) -0.027(6) 0.013(7)
O7W 0.089(3) 0.067(3) 0.096(3) -0.020(2) 0.039(3) 0.017(2)
O8W 0.181(6) 0.125(5) 0.122(5) -0.021(4) -0.010(5) 0.066(5)
O9W 0.049(2) 0.074(3) 0.066(2) -0.009(2) 0.0162(19) 0.003(2)
C1 0.0189(16) 0.0154(17) 0.0129(16) 0.0029(13) -0.0025(13) 0.0077(14)
C2 0.0121(15) 0.0149(17) 0.0159(16) -0.0005(13) 0.0020(13) 0.0041(13)
C3 0.0169(16) 0.0166(18) 0.0125(16) 0.0032(13) 0.0033(13) 0.0002(14)
C4 0.0187(17) 0.0106(17) 0.0125(16) -0.0023(13) -0.0005(13) -0.0024(13)
C5 0.0153(16) 0.0188(18) 0.0167(16) 0.0004(14) 0.0010(13) 0.0074(14)
C6 0.0148(16) 0.0217(18) 0.0096(15) 0.0026(13) -0.0037(13) 0.0046(14)
C7 0.0132(16) 0.0159(17) 0.0126(15) -0.0043(13) -0.0001(13) 0.0013(13)
C8 0.0174(17) 0.0132(17) 0.0183(17) -0.0005(14) 0.0043(14) -0.0023(14)
C9 0.0152(16) 0.0195(18) 0.0133(16) -0.0010(14) 0.0034(13) 0.0022(14)
C10 0.0178(16) 0.0186(18) 0.0173(17) -0.0005(14) 0.0043(14) 0.0055(14)
C11 0.0181(17) 0.0173(18) 0.0115(16) 0.0020(13) -0.0030(13) 0.0018(14)
C12 0.0160(16) 0.0148(17) 0.0140(16) -0.0004(13) 0.0010(13) 0.0009(13)
C13 0.0173(16) 0.0186(18) 0.0110(15) -0.0021(13) -0.0025(13) 0.0055(14)
C14 0.0148(16) 0.0159(17) 0.0145(16) 0.0010(13) 0.0016(13) 0.0026(13)
C15 0.0156(16) 0.0182(18) 0.0124(16) -0.0019(14) -0.0027(13) 0.0028(14)
C16 0.0165(16) 0.0152(17) 0.0160(16) 0.0011(13) 0.0016(13) 0.0044(13)
C17 0.0158(16) 0.0189(18) 0.0118(16) -0.0031(14) -0.0004(13) -0.0001(14)
C18 0.0202(17) 0.0204(18) 0.0102(15) 0.0008(14) -0.0014(13) 0.0057(14)
C19 0.0165(16) 0.0185(18) 0.0163(16) -0.0028(14) 0.0036(13) -0.0010(14)
C20 0.0180(17) 0.0190(18) 0.0058(14) -0.0018(13) -0.0028(13) 0.0020(14)
C21 0.0182(17) 0.0135(17) 0.0219(18) -0.0012(14) 0.0037(14) 0.0018(14)
C22 0.0193(18) 0.023(2) 0.0256(19) -0.0081(16) 0.0036(15) 0.0005(15)
C23 0.0194(17) 0.024(2) 0.0200(18) -0.0091(15) -0.0016(14) 0.0033(15)
C24 0.0182(16) 0.0222(19) 0.0120(16) 0.0016(14) 0.0030(13) 0.0042(14)
C25 0.0236(18) 0.0204(19) 0.0172(17) -0.0005(14) 0.0020(14) 0.0072(15)
C26 0.0245(19) 0.028(2) 0.0137(17) 0.0034(15) -0.0068(15) 0.0076(16)
C27 0.032(2) 0.027(2) 0.0159(17) 0.0064(15) -0.0041(15) 0.0116(16)
C28 0.0234(18) 0.0171(18) 0.0160(17) 0.0026(14) 0.0013(14) 0.0040(14)
C29 0.0267(19) 0.0212(19) 0.0203(18) 0.0017(15) 0.0018(15) 0.0065(15)
C30 0.038(2) 0.017(2) 0.032(2) -0.0032(17) 0.0060(18) 0.0008(17)
C31 0.038(2) 0.019(2) 0.032(2) -0.0052(17) -0.0008(18) -0.0001(17)
C32 0.0300(19) 0.0190(19) 0.0209(18) -0.0033(15) 0.0041(15) 0.0067(15)
C33 0.0226(18) 0.0201(19) 0.0152(17) -0.0037(14) -0.0007(14) 0.0031(15)
C34 0.0239(18) 0.031(2) 0.0184(18) -0.0047(16) 0.0068(15) 0.0058(16)
C35 0.030(2) 0.026(2) 0.0224(19) -0.0015(16) 0.0093(16) -0.0013(17)
C36 0.0305(19) 0.0191(19) 0.0131(16) 0.0013(14) 0.0036(15) 0.0043(15)
C37 0.0276(19) 0.0193(19) 0.0197(18) 0.0050(15) 0.0045(15) 0.0039(15)
C38 0.031(2) 0.018(2) 0.029(2) 0.0068(16) 0.0096(17) -0.0013(16)
C39 0.032(2) 0.020(2) 0.032(2) 0.0030(17) 0.0059(17) -0.0013(17)
C40 0.0249(18) 0.0164(18) 0.0207(18) 0.0015(15) 0.0018(15) 0.0038(15)
C41 0.0122(15) 0.0175(18) 0.0116(15) -0.0014(13) -0.0031(13) 0.0008(13)
C42 0.0152(16) 0.0161(17) 0.0115(15) -0.0021(13) -0.0012(13) 0.0012(13)
C43 0.0166(16) 0.0165(18) 0.0144(16) -0.0005(14) -0.0015(13) 0.0036(14)
C44 0.0159(16) 0.0151(17) 0.0137(16) -0.0007(13) -0.0013(13) 0.0018(13)
C45 0.0174(16) 0.0159(18) 0.0138(16) 0.0006(13) -0.0009(13) 0.0041(13)
C46 0.0138(15) 0.0138(17) 0.0159(16) -0.0004(13) -0.0006(13) 0.0018(13)
C47 0.0109(15) 0.0130(17) 0.0169(16) -0.0015(13) -0.0020(13) 0.0011(13)
C48 0.0162(16) 0.0153(17) 0.0138(16) -0.0006(13) 0.0019(13) 0.0016(13)
C49 0.0184(16) 0.0148(17) 0.0151(16) -0.0002(14) 0.0014(13) 0.0022(14)
C50 0.0189(17) 0.0127(17) 0.0152(16) 0.0013(13) 0.0000(13) 0.0017(13)
N21 0.0471(17) 0.0327(17) 0.0368(15) -0.0080(13) -0.0101(13) 0.0027(13)
O21 0.039(2) 0.071(3) 0.109(4) 0.003(3) -0.004(2) 0.000(2)
O22 0.048(11) 0.076(10) 0.113(8) -0.004(7) 0.002(8) 0.007(9)
O23 0.036(2) 0.076(4) 0.108(5) -0.001(3) -0.006(3) 0.007(2)
O30 0.0465(19) 0.078(3) 0.067(2) 0.025(2) 0.0195(18) 0.0278(18)
N23 0.044(2) 0.033(2) 0.036(2) -0.0084(17) 0.0101(17) -0.0021(17)
O27 0.079(3) 0.038(2) 0.084(3) 0.021(2) 0.032(2) 0.0085(19)
O28 0.0362(17) 0.0368(18) 0.0513(19) 0.0005(15) 0.0118(15) -0.0015(14)
O29 0.0358(17) 0.060(2) 0.0466(19) 0.0003(17) 0.0066(15) 0.0077(16)
N22 0.0232(16) 0.049(2) 0.0313(18) -0.0156(17) 0.0047(15) 0.0106(16)
O24 0.0268(15) 0.052(2) 0.0275(15) -0.0046(14) -0.0006(12) 0.0032(14)
O25 0.0502(19) 0.0396(18) 0.0425(19) -0.0093(15) -0.0001(15) 0.0158(15)
O26 0.0249(16) 0.075(2) 0.0467(19) -0.0328(18) -0.0089(14) 0.0008(16)
O4W 0.186(9) 0.123(7) 0.089(6) 0.025(5) 0.054(6) 0.081(7)
O4W' 0.132(10) 0.267(19) 0.143(14) 0.045(13) 0.047(10) 0.142(11)

loop_
_atom_type_symbol
_atom_type_description
_atom_type_scat_dispersion_real
_atom_type_scat_dispersion_imag
_atom_type_scat_source
C C 0.0033 0.0016 'International Tables Vol C Tables 4.2.6.8 and 6.1.1.4'
H H 0.0000 0.0000 'International Tables Vol C Tables 4.2.6.8 and 6.1.1.4'
N N 0.0061 0.0033 'International Tables Vol C Tables 4.2.6.8 and 6.1.1.4'
O O 0.0106 0.0060 'International Tables Vol C Tables 4.2.6.8 and 6.1.1.4'
Sr Sr -1.5307 3.2498 'International Tables Vol C Tables 4.2.6.8 and 6.1.1.4'

loop_
_geom_angle_atom_site_label_1
_geom_angle_atom_site_label_2
_geom_angle_atom_site_label_3
_geom_angle
_geom_angle_site_symmetry_3
O1W Sr1 O21 142.01(13) .
O1W Sr1 O5 142.15(9) .
O21 Sr1 O5 75.82(12) .
O1W Sr1 O9 75.18(8) .
O21 Sr1 O9 70.88(12) .
O5 Sr1 O9 135.97(8) .
O1W Sr1 O1 113.64(8) .
O21 Sr1 O1 69.44(13) .
O5 Sr1 O1 72.39(8) .
O9 Sr1 O1 69.45(8) .
O1W Sr1 O3 73.69(8) .
O21 Sr1 O3 80.44(13) .
O5 Sr1 O3 128.63(7) .
O9 Sr1 O3 73.00(8) .
O1 Sr1 O3 137.65(8) .
O1W Sr1 O2W 70.58(9) .
O21 Sr1 O2W 135.08(14) .
O5 Sr1 O2W 78.72(9) .
O9 Sr1 O2W 105.72(8) .
O1 Sr1 O2W 67.85(8) .
O3 Sr1 O2W 143.14(9) .
O1W Sr1 O4 108.94(8) .
O21 Sr1 O4 83.57(12) .
O5 Sr1 O4 67.75(7) .
O9 Sr1 O4 133.58(7) .
O1 Sr1 O4 136.15(7) .
O3 Sr1 O4 64.79(7) .
O2W Sr1 O4 119.45(8) .
O1W Sr1 O3W 77.55(9) 1_455
O21 Sr1 O3W 134.47(12) 1_455
O5 Sr1 O3W 69.65(8) 1_455
O9 Sr1 O3W 152.71(8) 1_455
O1 Sr1 O3W 123.73(8) 1_455
O3 Sr1 O3W 98.60(8) 1_455
O2W Sr1 O3W 65.20(8) 1_455
O4 Sr1 O3W 56.50(7) 1_455
O23 Sr2 O7 87.25(14) .
O23 Sr2 O6 78.65(14) .
O7 Sr2 O6 73.21(8) .
O23 Sr2 O3W 128.30(15) .
O7 Sr2 O3W 136.51(8) .
O6 Sr2 O3W 88.70(8) .
O23 Sr2 O8 83.53(15) .
O7 Sr2 O8 68.52(8) .
O6 Sr2 O8 138.30(8) .
O3W Sr2 O8 130.99(8) .
O23 Sr2 O2 71.44(13) .
O7 Sr2 O2 135.27(8) .
O6 Sr2 O2 135.48(7) .
O3W Sr2 O2 84.91(8) .
O8 Sr2 O2 70.29(7) .
O23 Sr2 O24 153.37(15) .
O7 Sr2 O24 76.60(9) .
O6 Sr2 O24 115.57(9) .
O3W Sr2 O24 76.44(8) .
O8 Sr2 O24 70.95(8) .
O2 Sr2 O24 105.58(9) .
O23 Sr2 O10 67.58(14) .
O7 Sr2 O10 139.26(8) .
O6 Sr2 O10 70.82(8) .
O3W Sr2 O10 60.93(7) .
O8 Sr2 O10 134.54(8) .
O2 Sr2 O10 67.63(8) .
O24 Sr2 O10 137.05(8) .
O23 Sr2 O25 147.63(14) .
O7 Sr2 O25 72.83(8) .
O6 Sr2 O25 71.36(9) .
O3W Sr2 O25 63.90(9) .
O8 Sr2 O25 111.08(9) .
O2 Sr2 O25 140.07(8) .
O24 Sr2 O25 45.59(10) .
O10 Sr2 O25 111.99(9) .
O23 Sr2 N22 159.55(14) .
O7 Sr2 N22 72.37(8) .
O6 Sr2 N22 93.38(9) .
O3W Sr2 N22 69.58(8) .
O8 Sr2 N22 90.42(8) .
O2 Sr2 N22 124.69(9) .
O24 Sr2 N22 22.67(10) .
O10 Sr2 N22 127.80(8) .
O25 Sr2 N22 22.97(10) .
C20 O1 Sr1 131.4(2) .
C5 O2 Sr2 130.7(2) .
C3 O3 Sr1 134.6(2) .
C2 O4 Sr1 135.8(2) .
C1 O5 Sr1 137.1(2) .
C8 O6 Sr2 131.4(2) .
C7 O7 Sr2 135.6(2) .
C6 O8 Sr2 131.9(2) .
C4 O9 Sr1 131.6(2) .
C9 O10 Sr2 130.1(2) .
C1 N1 C18 121.7(3) .
C1 N1 C50 112.4(3) .
C18 N1 C50 125.5(3) .
C1 N2 C16 122.2(3) .
C1 N2 C49 112.8(3) .
C16 N2 C49 124.9(3) .
C8 N3 C19 121.6(3) .
C8 N3 C50 112.7(3) .
C19 N3 C50 125.6(3) .
C8 N4 C17 121.6(3) .
C8 N4 C49 112.7(3) .
C17 N4 C49 125.5(3) .
C7 N5 C48 112.9(3) .
C7 N5 C17 120.7(3) .
C48 N5 C17 126.3(3) .
C7 N6 C15 121.1(3) .
C7 N6 C47 112.9(3) .
C15 N6 C47 125.7(3) .
C2 N7 C47 112.9(3) .
C2 N7 C14 120.5(3) .
C47 N7 C14 126.4(3) .
C2 N8 C16 121.8(3) .
C2 N8 C48 112.5(3) .
C16 N8 C48 125.7(3) .
C3 N9 C12 121.4(3) .
C3 N9 C45 112.8(3) .
C12 N9 C45 125.2(3) .
C3 N10 C14 121.5(3) .
C3 N10 C46 112.9(3) .
C14 N10 C46 125.4(3) .
C6 N11 C15 121.3(3) .
C6 N11 C46 112.6(3) .
C15 N11 C46 125.8(3) .
C6 N12 C13 121.8(3) .
C6 N12 C45 112.8(3) .
C13 N12 C45 125.4(3) .
C4 N13 C12 121.2(3) .
C4 N13 C44 113.3(3) .
C12 N13 C44 125.4(3) .
C5 N14 C10 122.6(3) .
C5 N14 C43 112.8(3) .
C10 N14 C43 124.6(3) .
C4 N15 C11 120.6(3) .
C4 N15 C43 113.3(3) .
C11 N15 C43 125.8(3) .
C5 N16 C13 121.5(3) .
C5 N16 C44 112.6(3) .
C13 N16 C44 125.1(3) .
C20 N17 C11 121.6(3) .
C20 N17 C41 112.9(3) .
C11 N17 C41 125.4(3) .
C20 N18 C18 122.1(3) .
C20 N18 C42 112.7(3) .
C18 N18 C42 125.2(3) .
C9 N19 C10 120.9(3) .
C9 N19 C41 112.4(3) .
C10 N19 C41 126.5(3) .
C9 N20 C19 121.5(3) .
C9 N20 C42 112.4(3) .
C19 N20 C42 125.7(3) .
O32 N24 O30 125.9(7) .
O32 N24 O31 112.0(6) .
O30 N24 O31 122.1(6) .
Sr2 O3W Sr1 139.93(11) 1_655
O5 C1 N2 125.7(3) .
O5 C1 N1 125.1(3) .
N2 C1 N1 109.2(3) .
O4 C2 N7 125.0(3) .
O4 C2 N8 125.8(3) .
N7 C2 N8 109.2(3) .
O3 C3 N9 125.3(3) .
O3 C3 N10 125.9(3) .
N9 C3 N10 108.7(3) .
O9 C4 N13 126.0(3) .
O9 C4 N15 125.8(3) .
N13 C4 N15 108.2(3) .
O2 C5 N16 125.4(3) .
O2 C5 N14 125.5(3) .
N16 C5 N14 109.1(3) .
O8 C6 N11 125.8(3) .
O8 C6 N12 124.7(3) .
N11 C6 N12 109.4(3) .
O7 C7 N5 125.8(3) .
O7 C7 N6 125.6(3) .
N5 C7 N6 108.5(3) .
O6 C8 N4 126.1(3) .
O6 C8 N3 125.0(3) .
N4 C8 N3 108.9(3) .
O10 C9 N20 125.4(3) .
O10 C9 N19 125.0(3) .
N20 C9 N19 109.5(3) .
N14 C10 N19 114.9(3) .
N14 C10 H10A 108.5 .
N19 C10 H10A 108.5 .
N14 C10 H10B 108.5 .
N19 C10 H10B 108.5 .
H10A C10 H10B 107.5 .
N15 C11 N17 115.7(3) .
N15 C11 H11A 108.4 .
N17 C11 H11A 108.4 .
N15 C11 H11B 108.4 .
N17 C11 H11B 108.4 .
H11A C11 H11B 107.4 .
N13 C12 N9 114.4(3) .
N13 C12 H12A 108.7 .
N9 C12 H12A 108.7 .
N13 C12 H12B 108.7 .
N9 C12 H12B 108.7 .
H12A C12 H12B 107.6 .
N16 C13 N12 114.7(3) .
N16 C13 H13A 108.6 .
N12 C13 H13A 108.6 .
N16 C13 H13B 108.6 .
N12 C13 H13B 108.6 .
H13A C13 H13B 107.6 .
N10 C14 N7 114.8(3) .
N10 C14 H14A 108.6 .
N7 C14 H14A 108.6 .
N10 C14 H14B 108.6 .
N7 C14 H14B 108.6 .
H14A C14 H14B 107.6 .
N6 C15 N11 115.2(3) .
N6 C15 H15A 108.5 .
N11 C15 H15A 108.5 .
N6 C15 H15B 108.5 .
N11 C15 H15B 108.5 .
H15A C15 H15B 107.5 .
N8 C16 N2 114.1(3) .
N8 C16 H16A 108.7 .
N2 C16 H16A 108.7 .
N8 C16 H16B 108.7 .
N2 C16 H16B 108.7 .
H16A C16 H16B 107.6 .
N4 C17 N5 114.4(3) .
N4 C17 H17A 108.7 .
N5 C17 H17A 108.7 .
N4 C17 H17B 108.7 .
N5 C17 H17B 108.7 .
H17A C17 H17B 107.6 .
N18 C18 N1 114.6(3) .
N18 C18 H18A 108.6 .
N1 C18 H18A 108.6 .
N18 C18 H18B 108.6 .
N1 C18 H18B 108.6 .
H18A C18 H18B 107.6 .
N3 C19 N20 114.9(3) .
N3 C19 H19A 108.5 .
N20 C19 H19A 108.5 .
N3 C19 H19B 108.5 .
N20 C19 H19B 108.5 .
H19A C19 H19B 107.5 .
O1 C20 N18 125.4(3) .
O1 C20 N17 125.6(3) .
N18 C20 N17 108.8(3) .
C22 C21 C48 110.5(3) .
C22 C21 H21A 109.6 .
C48 C21 H21A 109.6 .
C22 C21 H21B 109.6 .
C48 C21 H21B 109.6 .
H21A C21 H21B 108.1 .
C21 C22 C23 113.1(3) .
C21 C22 H22A 109.0 .
C23 C22 H22A 109.0 .
C21 C22 H22B 109.0 .
C23 C22 H22B 109.0 .
H22A C22 H22B 107.8 .
C24 C23 C22 112.5(3) .
C24 C23 H23A 109.1 .
C22 C23 H23A 109.1 .
C24 C23 H23B 109.1 .
C22 C23 H23B 109.1 .
H23A C23 H23B 107.8 .
C47 C24 C23 111.5(3) .
C47 C24 H24A 109.3 .
C23 C24 H24A 109.3 .
C47 C24 H24B 109.3 .
C23 C24 H24B 109.3 .
H24A C24 H24B 108.0 .
C26 C25 C46 111.3(3) .
C26 C25 H25A 109.4 .
C46 C25 H25A 109.4 .
C26 C25 H25B 109.4 .
C46 C25 H25B 109.4 .
H25A C25 H25B 108.0 .
C25 C26 C27 112.8(3) .
C25 C26 H26A 109.0 .
C27 C26 H26A 109.0 .
C25 C26 H26B 109.0 .
C27 C26 H26B 109.0 .
H26A C26 H26B 107.8 .
C28 C27 C26 112.7(3) .
C28 C27 H27A 109.1 .
C26 C27 H27A 109.0 .
C28 C27 H27B 109.1 .
C26 C27 H27B 109.1 .
H27A C27 H27B 107.8 .
C27 C28 C45 111.6(3) .
C27 C28 H28A 109.3 .
C45 C28 H28A 109.3 .
C27 C28 H28B 109.3 .
C45 C28 H28B 109.3 .
H28A C28 H28B 108.0 .
C44 C29 C30 110.9(3) .
C44 C29 H29A 109.5 .
C30 C29 H29A 109.5 .
C44 C29 H29B 109.5 .
C30 C29 H29B 109.5 .
H29A C29 H29B 108.1 .
C29 C30 C31 112.9(3) .
C29 C30 H30A 109.0 .
C31 C30 H30A 109.0 .
C29 C30 H30B 109.0 .
C31 C30 H30B 109.0 .
H30A C30 H30B 107.8 .
C32 C31 C30 112.9(3) .
C32 C31 H31A 109.0 .
C30 C31 H31A 109.0 .
C32 C31 H31B 109.0 .
C30 C31 H31B 109.0 .
H31A C31 H31B 107.8 .
C43 C32 C31 111.1(3) .
C43 C32 H32A 109.4 .
C31 C32 H32A 109.4 .
C43 C32 H32B 109.4 .
C31 C32 H32B 109.4 .
H32A C32 H32B 108.0 .
C41 C33 C34 109.8(3) .
C41 C33 H33A 109.7 .
C34 C33 H33A 109.7 .
C41 C33 H33B 109.7 .
C34 C33 H33B 109.7 .
H33A C33 H33B 108.2 .
C33 C34 C35 112.8(3) .
C33 C34 H34A 109.0 .
C35 C34 H34A 109.0 .
C33 C34 H34B 109.0 .
C35 C34 H34B 109.0 .
H34A C34 H34B 107.8 .
C36 C35 C34 112.9(3) .
C36 C35 H35A 109.0 .
C34 C35 H35A 109.0 .
C36 C35 H35B 109.0 .
C34 C35 H35B 109.0 .
H35A C35 H35B 107.8 .
C42 C36 C35 110.3(3) .
C42 C36 H36A 109.6 .
C35 C36 H36A 109.6 .
C42 C36 H36B 109.6 .
C35 C36 H36B 109.6 .
H36A C36 H36B 108.1 .
C50 C37 C38 111.4(3) .
C50 C37 H37A 109.3 .
C38 C37 H37A 109.3 .
C50 C37 H37B 109.3 .
C38 C37 H37B 109.3 .
H37A C37 H37B 108.0 .
C37 C38 C39 112.8(3) .
C37 C38 H38A 109.0 .
C39 C38 H38A 109.0 .
C37 C38 H38B 109.0 .
C39 C38 H38B 109.0 .
H38A C38 H38B 107.8 .
C40 C39 C38 113.1(3) .
C40 C39 H39A 109.0 .
C38 C39 H39A 109.0 .
C40 C39 H39B 109.0 .
C38 C39 H39B 109.0 .
H39A C39 H39B 107.8 .
C39 C40 C49 111.4(3) .
C39 C40 H40A 109.3 .
C49 C40 H40A 109.3 .
C39 C40 H40B 109.3 .
C49 C40 H40B 109.3 .
H40A C40 H40B 108.0 .
N17 C41 N19 112.7(3) .
N17 C41 C33 113.0(3) .
N19 C41 C33 112.2(3) .
N17 C41 C42 102.6(3) .
N19 C41 C42 103.0(3) .
C33 C41 C42 112.5(3) .
N18 C42 N20 113.2(3) .
N18 C42 C36 113.1(3) .
N20 C42 C36 112.2(3) .
N18 C42 C41 103.0(3) .
N20 C42 C41 102.6(3) .
C36 C42 C41 111.9(3) .
N15 C43 N14 112.4(3) .
N15 C43 C32 113.2(3) .
N14 C43 C32 113.2(3) .
N15 C43 C44 102.6(3) .
N14 C43 C44 102.6(3) .
C32 C43 C44 111.9(3) .
N13 C44 N16 112.2(3) .
N13 C44 C29 113.0(3) .
N16 C44 C29 112.7(3) .
N13 C44 C43 102.6(3) .
N16 C44 C43 102.8(3) .
C29 C44 C43 112.7(3) .
N12 C45 N9 113.5(3) .
N12 C45 C28 112.7(3) .
N9 C45 C28 112.3(3) .
N12 C45 C46 102.5(3) .
N9 C45 C46 102.8(3) .
C28 C45 C46 112.3(3) .
N10 C46 N11 113.7(3) .
N10 C46 C25 113.3(3) .
N11 C46 C25 112.0(3) .
N10 C46 C45 102.6(3) .
N11 C46 C45 102.6(3) .
C25 C46 C45 111.7(3) .
N6 C47 N7 113.1(3) .
N6 C47 C24 112.7(3) .
N7 C47 C24 113.0(3) .
N6 C47 C48 102.6(3) .
N7 C47 C48 102.7(3) .
C24 C47 C48 111.8(3) .
N5 C48 N8 112.8(3) .
N5 C48 C21 113.1(3) .
N8 C48 C21 112.3(3) .
N5 C48 C47 102.7(3) .
N8 C48 C47 102.8(3) .
C21 C48 C47 112.3(3) .
N2 C49 N4 112.4(3) .
N2 C49 C40 112.3(3) .
N4 C49 C40 112.7(3) .
N2 C49 C50 102.6(3) .
N4 C49 C50 102.8(3) .
C40 C49 C50 113.2(3) .
N3 C50 N1 113.3(3) .
N3 C50 C37 112.4(3) .
N1 C50 C37 112.8(3) .
N3 C50 C49 102.8(3) .
N1 C50 C49 103.0(3) .
C37 C50 C49 111.6(3) .
O23 N21 O22 115.4(6) .
O23 N21 O21 134.5(5) .
O22 N21 O21 109.5(6) .
N21 O21 Sr1 148.7(4) .
N21 O23 Sr2 146.6(4) .
O29 N23 O28 121.1(4) .
O29 N23 O27 120.9(4) .
O28 N23 O27 118.0(4) .
O26 N22 O25 120.8(4) .
O26 N22 O24 120.5(4) .
O25 N22 O24 118.7(3) .
O26 N22 Sr2 174.8(3) .
O25 N22 Sr2 62.9(2) .
O24 N22 Sr2 55.97(19) .
N22 O24 Sr2 101.4(2) .
N22 O25 Sr2 94.1(2) .

loop_
_geom_bond_atom_site_label_1
_geom_bond_atom_site_label_2
_geom_bond_distance
_geom_bond_site_symmetry_2
Sr1 O1W 2.534(3) .
Sr1 O21 2.535(4) .
Sr1 O5 2.570(3) .
Sr1 O9 2.617(3) .
Sr1 O1 2.644(2) .
Sr1 O3 2.660(2) .
Sr1 O2W 2.739(3) .
Sr1 O4 2.768(2) .
Sr1 O3W 2.807(3) 1_455
Sr2 O23 2.484(4) .
Sr2 O7 2.562(2) .
Sr2 O6 2.570(3) .
Sr2 O3W 2.650(3) .
Sr2 O8 2.663(2) .
Sr2 O2 2.701(3) .
Sr2 O24 2.701(3) .
Sr2 O10 2.710(2) .
Sr2 O25 2.853(3) .
Sr2 N22 3.195(3) .
O1 C20 1.229(4) .
O2 C5 1.228(4) .
O3 C3 1.221(4) .
O4 C2 1.228(4) .
O5 C1 1.235(4) .
O6 C8 1.230(4) .
O7 C7 1.230(4) .
O8 C6 1.236(4) .
O9 C4 1.223(4) .
O10 C9 1.229(4) .
N1 C1 1.363(4) .
N1 C18 1.455(4) .
N1 C50 1.459(4) .
N2 C1 1.361(4) .
N2 C16 1.451(4) .
N2 C49 1.457(4) .
N3 C8 1.368(4) .
N3 C19 1.448(4) .
N3 C50 1.454(5) .
N4 C8 1.360(5) .
N4 C17 1.453(4) .
N4 C49 1.461(4) .
N5 C7 1.366(4) .
N5 C48 1.453(4) .
N5 C17 1.455(4) .
N6 C7 1.367(4) .
N6 C15 1.451(5) .
N6 C47 1.453(4) .
N7 C2 1.364(4) .
N7 C47 1.456(4) .
N7 C14 1.457(4) .
N8 C2 1.366(4) .
N8 C16 1.446(4) .
N8 C48 1.460(4) .
N9 C3 1.368(5) .
N9 C12 1.450(4) .
N9 C45 1.462(4) .
N10 C3 1.375(4) .
N10 C14 1.451(4) .
N10 C46 1.456(4) .
N11 C6 1.363(5) .
N11 C15 1.457(4) .
N11 C46 1.464(4) .
N12 C6 1.364(4) .
N12 C13 1.453(4) .
N12 C45 1.461(4) .
N13 C4 1.362(4) .
N13 C12 1.447(4) .
N13 C44 1.466(4) .
N14 C5 1.372(4) .
N14 C10 1.444(4) .
N14 C43 1.463(4) .
N15 C4 1.378(4) .
N15 C11 1.444(4) .
N15 C43 1.458(5) .
N16 C5 1.360(5) .
N16 C13 1.439(4) .
N16 C44 1.471(4) .
N17 C20 1.366(5) .
N17 C11 1.450(5) .
N17 C41 1.459(4) .
N18 C20 1.365(4) .
N18 C18 1.449(5) .
N18 C42 1.458(4) .
N19 C9 1.366(4) .
N19 C10 1.449(5) .
N19 C41 1.461(4) .
N20 C9 1.361(5) .
N20 C19 1.449(5) .
N20 C42 1.470(4) .
N24 O32 1.204(7) .
N24 O30 1.214(6) .
N24 O31 1.222(8) .
O3W Sr1 2.807(3) 1_655
O6W O6W' 1.816(17) .
C10 H10A 0.9800 .
C10 H10B 0.9800 .
C11 H11A 0.9800 .
C11 H11B 0.9800 .
C12 H12A 0.9800 .
C12 H12B 0.9800 .
C13 H13A 0.9800 .
C13 H13B 0.9800 .
C14 H14A 0.9800 .
C14 H14B 0.9800 .
C15 H15A 0.9800 .
C15 H15B 0.9800 .
C16 H16A 0.9800 .
C16 H16B 0.9800 .
C17 H17A 0.9800 .
C17 H17B 0.9800 .
C18 H18A 0.9800 .
C18 H18B 0.9800 .
C19 H19A 0.9800 .
C19 H19B 0.9800 .
C21 C22 1.528(5) .
C21 C48 1.529(5) .
C21 H21A 0.9800 .
C21 H21B 0.9800 .
C22 C23 1.543(6) .
C22 H22A 0.9800 .
C22 H22B 0.9800 .
C23 C24 1.535(5) .
C23 H23A 0.9800 .
C23 H23B 0.9800 .
C24 C47 1.528(5) .
C24 H24A 0.9800 .
C24 H24B 0.9800 .
C25 C26 1.525(5) .
C25 C46 1.527(5) .
C25 H25A 0.9800 .
C25 H25B 0.9800 .
C26 C27 1.551(5) .
C26 H26A 0.9800 .
C26 H26B 0.9800 .
C27 C28 1.519(5) .
C27 H27A 0.9800 .
C27 H27B 0.9800 .
C28 C45 1.526(5) .
C28 H28A 0.9800 .
C28 H28B 0.9800 .
C29 C44 1.521(5) .
C29 C30 1.540(5) .
C29 H29A 0.9800 .
C29 H29B 0.9800 .
C30 C31 1.541(6) .
C30 H30A 0.9800 .
C30 H30B 0.9800 .
C31 C32 1.526(5) .
C31 H31A 0.9800 .
C31 H31B 0.9800 .
C32 C43 1.523(5) .
C32 H32A 0.9800 .
C32 H32B 0.9800 .
C33 C41 1.527(5) .
C33 C34 1.533(5) .
C33 H33A 0.9800 .
C33 H33B 0.9800 .
C34 C35 1.538(6) .
C34 H34A 0.9800 .
C34 H34B 0.9800 .
C35 C36 1.533(5) .
C35 H35A 0.9800 .
C35 H35B 0.9800 .
C36 C42 1.521(5) .
C36 H36A 0.9800 .
C36 H36B 0.9800 .
C37 C50 1.524(5) .
C37 C38 1.534(5) .
C37 H37A 0.9800 .
C37 H37B 0.9800 .
C38 C39 1.545(6) .
C38 H38A 0.9800 .
C38 H38B 0.9800 .
C39 C40 1.527(5) .
C39 H39A 0.9800 .
C39 H39B 0.9800 .
C40 C49 1.527(5) .
C40 H40A 0.9800 .
C40 H40B 0.9800 .
C41 C42 1.576(5) .
C43 C44 1.580(5) .
C45 C46 1.587(5) .
C47 C48 1.581(5) .
C49 C50 1.574(5) .
N21 O23 1.124(5) .
N21 O22 1.236(7) .
N21 O21 1.238(4) .
N23 O29 1.245(5) .
N23 O28 1.256(5) .
N23 O27 1.268(5) .
N22 O26 1.241(4) .
N22 O25 1.250(5) .
N22 O24 1.256(5) .
O4W O4W' 1.50(2) .

loop_
_geom_torsion_atom_site_label_1
_geom_torsion_atom_site_label_2
_geom_torsion_atom_site_label_3
_geom_torsion_atom_site_label_4
_geom_torsion
_geom_torsion_site_symmetry_1
_geom_torsion_site_symmetry_4
O1W Sr1 O1 C20 -144.0(3) . .
O21 Sr1 O1 C20 -5.0(3) . .
O5 Sr1 O1 C20 76.1(3) . .
O9 Sr1 O1 C20 -81.5(3) . .
O3 Sr1 O1 C20 -52.5(3) . .
O2W Sr1 O1 C20 160.8(3) . .
O4 Sr1 O1 C20 50.8(3) . .
O3W Sr1 O1 C20 125.5(3) 1_455 .
O23 Sr2 O2 C5 -9.3(3) . .
O7 Sr2 O2 C5 56.5(3) . .
O6 Sr2 O2 C5 -59.7(3) . .
O3W Sr2 O2 C5 -142.6(3) . .
O8 Sr2 O2 C5 80.4(3) . .
O24 Sr2 O2 C5 143.0(3) . .
O10 Sr2 O2 C5 -82.0(3) . .
O25 Sr2 O2 C5 -180.0(3) . .
N22 Sr2 O2 C5 156.6(3) . .
O1W Sr1 O3 C3 155.6(3) . .
O21 Sr1 O3 C3 3.7(3) . .
O5 Sr1 O3 C3 -59.4(3) . .
O9 Sr1 O3 C3 76.5(3) . .
O1 Sr1 O3 C3 48.2(4) . .
O2W Sr1 O3 C3 170.2(3) . .
O4 Sr1 O3 C3 -83.6(3) . .
O3W Sr1 O3 C3 -130.1(3) 1_455 .
O1W Sr1 O4 C2 144.0(3) . .
O21 Sr1 O4 C2 0.9(3) . .
O5 Sr1 O4 C2 -76.4(3) . .
O9 Sr1 O4 C2 56.7(3) . .
O1 Sr1 O4 C2 -50.3(4) . .
O3 Sr1 O4 C2 83.3(3) . .
O2W Sr1 O4 C2 -138.1(3) . .
O3W Sr1 O4 C2 -156.1(3) 1_455 .
O1W Sr1 O5 C1 175.1(3) . .
O21 Sr1 O5 C1 -6.3(3) . .
O9 Sr1 O5 C1 -47.9(4) . .
O1 Sr1 O5 C1 -78.8(3) . .
O3 Sr1 O5 C1 58.8(3) . .
O2W Sr1 O5 C1 -148.9(3) . .
O4 Sr1 O5 C1 82.5(3) . .
O3W Sr1 O5 C1 143.5(3) 1_455 .
O23 Sr2 O6 C8 13.1(3) . .
O7 Sr2 O6 C8 -77.4(3) . .
O3W Sr2 O6 C8 142.7(3) . .
O8 Sr2 O6 C8 -53.4(3) . .
O2 Sr2 O6 C8 61.3(3) . .
O24 Sr2 O6 C8 -143.1(3) . .
O10 Sr2 O6 C8 83.1(3) . .
O25 Sr2 O6 C8 -154.5(3) . .
N22 Sr2 O6 C8 -147.9(3) . .
O23 Sr2 O7 C7 -0.2(3) . .
O6 Sr2 O7 C7 78.8(3) . .
O3W Sr2 O7 C7 148.1(3) . .
O8 Sr2 O7 C7 -84.3(3) . .
O2 Sr2 O7 C7 -60.1(4) . .
O24 Sr2 O7 C7 -158.8(3) . .
O10 Sr2 O7 C7 50.0(4) . .
O25 Sr2 O7 C7 153.9(3) . .
N22 Sr2 O7 C7 178.0(3) . .
O23 Sr2 O8 C6 -9.3(3) . .
O7 Sr2 O8 C6 80.2(3) . .
O6 Sr2 O8 C6 55.5(3) . .
O3W Sr2 O8 C6 -146.0(3) . .
O2 Sr2 O8 C6 -81.9(3) . .
O24 Sr2 O8 C6 162.9(3) . .
O10 Sr2 O8 C6 -58.8(3) . .
O25 Sr2 O8 C6 140.8(3) . .
N22 Sr2 O8 C6 151.1(3) . .
O1W Sr1 O9 C4 -154.2(3) . .
O21 Sr1 O9 C4 8.4(3) . .
O5 Sr1 O9 C4 51.4(3) . .
O1 Sr1 O9 C4 83.0(3) . .
O3 Sr1 O9 C4 -77.1(3) . .
O2W Sr1 O9 C4 141.4(3) . .
O4 Sr1 O9 C4 -52.0(3) . .
O3W Sr1 O9 C4 -152.5(3) 1_455 .
O23 Sr2 O10 C9 6.1(3) . .
O7 Sr2 O10 C9 -49.9(3) . .
O6 Sr2 O10 C9 -79.2(3) . .
O3W Sr2 O10 C9 -178.7(3) . .
O8 Sr2 O10 C9 60.9(3) . .
O2 Sr2 O10 C9 84.5(3) . .
O24 Sr2 O10 C9 173.6(3) . .
O25 Sr2 O10 C9 -138.8(3) . .
N22 Sr2 O10 C9 -158.2(3) . .
O23 Sr2 O3W Sr1 -90.5(2) . 1_655
O7 Sr2 O3W Sr1 131.46(14) . 1_655
O6 Sr2 O3W Sr1 -164.90(15) . 1_655
O8 Sr2 O3W Sr1 29.3(2) . 1_655
O2 Sr2 O3W Sr1 -29.01(15) . 1_655
O24 Sr2 O3W Sr1 78.38(16) . 1_655
O10 Sr2 O3W Sr1 -96.20(16) . 1_655
O25 Sr2 O3W Sr1 125.27(18) . 1_655
N22 Sr2 O3W Sr1 101.01(17) . 1_655
Sr1 O5 C1 N2 -95.7(4) . .
Sr1 O5 C1 N1 86.1(4) . .
C16 N2 C1 O5 -2.8(5) . .
C49 N2 C1 O5 -179.2(3) . .
C16 N2 C1 N1 175.6(3) . .
C49 N2 C1 N1 -0.8(4) . .
C18 N1 C1 O5 6.1(5) . .
C50 N1 C1 O5 178.1(3) . .
C18 N1 C1 N2 -172.3(3) . .
C50 N1 C1 N2 -0.3(4) . .
Sr1 O4 C2 N7 -93.7(4) . .
Sr1 O4 C2 N8 88.6(4) . .
C47 N7 C2 O4 -178.4(3) . .
C14 N7 C2 O4 -3.6(5) . .
C47 N7 C2 N8 -0.4(4) . .
C14 N7 C2 N8 174.4(3) . .
C16 N8 C2 O4 0.2(5) . .
C48 N8 C2 O4 179.7(3) . .
C16 N8 C2 N7 -177.7(3) . .
C48 N8 C2 N7 1.7(4) . .
Sr1 O3 C3 N9 -83.3(4) . .
Sr1 O3 C3 N10 101.2(4) . .
C12 N9 C3 O3 -5.3(5) . .
C45 N9 C3 O3 -177.2(3) . .
C12 N9 C3 N10 170.8(3) . .
C45 N9 C3 N10 -1.1(4) . .
C14 N10 C3 O3 -5.6(5) . .
C46 N10 C3 O3 179.8(3) . .
C14 N10 C3 N9 178.3(3) . .
C46 N10 C3 N9 3.7(4) . .
Sr1 O9 C4 N13 89.8(4) . .
Sr1 O9 C4 N15 -92.8(4) . .
C12 N13 C4 O9 -1.2(5) . .
C44 N13 C4 O9 176.9(3) . .
C12 N13 C4 N15 -179.0(3) . .
C44 N13 C4 N15 -0.9(4) . .
C11 N15 C4 O9 -1.9(5) . .
C43 N15 C4 O9 -175.6(3) . .
C11 N15 C4 N13 175.9(3) . .
C43 N15 C4 N13 2.2(4) . .
Sr2 O2 C5 N16 -87.4(4) . .
Sr2 O2 C5 N14 94.8(4) . .
C13 N16 C5 O2 -5.7(6) . .
C44 N16 C5 O2 -176.0(3) . .
C13 N16 C5 N14 172.5(3) . .
C44 N16 C5 N14 2.2(4) . .
C10 N14 C5 O2 -3.5(6) . .
C43 N14 C5 O2 177.3(3) . .
C10 N14 C5 N16 178.4(3) . .
C43 N14 C5 N16 -0.8(4) . .
Sr2 O8 C6 N11 -90.4(4) . .
Sr2 O8 C6 N12 92.3(4) . .
C15 N11 C6 O8 -3.3(5) . .
C46 N11 C6 O8 -177.5(3) . .
C15 N11 C6 N12 174.3(3) . .
C46 N11 C6 N12 0.1(4) . .
C13 N12 C6 O8 -2.0(5) . .
C45 N12 C6 O8 -180.0(3) . .
C13 N12 C6 N11 -179.7(3) . .
C45 N12 C6 N11 2.4(4) . .
Sr2 O7 C7 N5 -86.6(4) . .
Sr2 O7 C7 N6 97.4(4) . .
C48 N5 C7 O7 179.6(3) . .
C17 N5 C7 O7 -2.5(5) . .
C48 N5 C7 N6 -3.8(4) . .
C17 N5 C7 N6 174.1(3) . .
C15 N6 C7 O7 -3.7(5) . .
C47 N6 C7 O7 -178.1(3) . .
C15 N6 C7 N5 179.7(3) . .
C47 N6 C7 N5 5.4(4) . .
Sr2 O6 C8 N4 87.3(4) . .
Sr2 O6 C8 N3 -95.2(4) . .
C17 N4 C8 O6 3.2(5) . .
C49 N4 C8 O6 178.1(3) . .
C17 N4 C8 N3 -174.7(3) . .
C49 N4 C8 N3 0.3(4) . .
C19 N3 C8 O6 2.5(5) . .
C50 N3 C8 O6 -180.0(3) . .
C19 N3 C8 N4 -179.7(3) . .
C50 N3 C8 N4 -2.1(4) . .
Sr2 O10 C9 N20 87.9(4) . .
Sr2 O10 C9 N19 -96.4(4) . .
C19 N20 C9 O10 1.4(5) . .
C42 N20 C9 O10 174.6(3) . .
C19 N20 C9 N19 -174.8(3) . .
C42 N20 C9 N19 -1.6(4) . .
C10 N19 C9 O10 1.3(5) . .
C41 N19 C9 O10 -174.1(3) . .
C10 N19 C9 N20 177.5(3) . .
C41 N19 C9 N20 2.2(4) . .
C5 N14 C10 N19 -92.1(4) . .
C43 N14 C10 N19 87.0(4) . .
C9 N19 C10 N14 93.6(4) . .
C41 N19 C10 N14 -91.8(4) . .
C4 N15 C11 N17 95.3(4) . .
C43 N15 C11 N17 -91.8(4) . .
C20 N17 C11 N15 -90.7(4) . .
C41 N17 C11 N15 85.6(4) . .
C4 N13 C12 N9 -96.9(4) . .
C44 N13 C12 N9 85.3(4) . .
C3 N9 C12 N13 99.3(4) . .
C45 N9 C12 N13 -89.9(4) . .
C5 N16 C13 N12 100.1(4) . .
C44 N16 C13 N12 -90.8(4) . .
C6 N12 C13 N16 -93.7(4) . .
C45 N12 C13 N16 84.0(4) . .
C3 N10 C14 N7 -89.2(4) . .
C46 N10 C14 N7 84.7(4) . .
C2 N7 C14 N10 94.2(4) . .
C47 N7 C14 N10 -91.7(4) . .
C7 N6 C15 N11 -88.6(4) . .
C47 N6 C15 N11 85.0(4) . .
C6 N11 C15 N6 96.1(4) . .
C46 N11 C15 N6 -90.5(4) . .
C2 N8 C16 N2 -92.4(4) . .
C48 N8 C16 N2 88.2(4) . .
C1 N2 C16 N8 94.3(4) . .
C49 N2 C16 N8 -89.7(4) . .
C8 N4 C17 N5 -98.5(4) . .
C49 N4 C17 N5 87.2(4) . .
C7 N5 C17 N4 94.7(4) . .
C48 N5 C17 N4 -87.7(4) . .
C20 N18 C18 N1 94.4(4) . .
C42 N18 C18 N1 -84.2(4) . .
C1 N1 C18 N18 -97.3(4) . .
C50 N1 C18 N18 91.7(4) . .
C8 N3 C19 N20 93.5(4) . .
C50 N3 C19 N20 -83.7(4) . .
C9 N20 C19 N3 -96.9(4) . .
C42 N20 C19 N3 90.8(4) . .
Sr1 O1 C20 N18 -90.2(4) . .
Sr1 O1 C20 N17 94.5(4) . .
C18 N18 C20 O1 3.1(5) . .
C42 N18 C20 O1 -178.1(3) . .
C18 N18 C20 N17 179.1(3) . .
C42 N18 C20 N17 -2.1(4) . .
C11 N17 C20 O1 -5.1(5) . .
C41 N17 C20 O1 178.2(3) . .
C11 N17 C20 N18 178.9(3) . .
C41 N17 C20 N18 2.2(4) . .
C48 C21 C22 C23 -55.2(4) . .
C21 C22 C23 C24 3.2(4) . .
C22 C23 C24 C47 51.3(4) . .
C46 C25 C26 C27 -56.0(4) . .
C25 C26 C27 C28 5.1(5) . .
C26 C27 C28 C45 49.8(4) . .
C44 C29 C30 C31 50.9(5) . .
C29 C30 C31 C32 2.8(5) . .
C30 C31 C32 C43 -54.9(5) . .
C41 C33 C34 C35 -54.2(4) . .
C33 C34 C35 C36 0.9(4) . .
C34 C35 C36 C42 53.4(4) . .
C50 C37 C38 C39 -53.1(4) . .
C37 C38 C39 C40 0.1(5) . .
C38 C39 C40 C49 51.6(4) . .
C20 N17 C41 N19 108.7(3) . .
C11 N17 C41 N19 -67.9(4) . .
C20 N17 C41 C33 -122.8(3) . .
C11 N17 C41 C33 60.6(4) . .
C20 N17 C41 C42 -1.4(3) . .
C11 N17 C41 C42 -178.0(3) . .
C9 N19 C41 N17 -111.6(3) . .
C10 N19 C41 N17 73.4(4) . .
C9 N19 C41 C33 119.5(3) . .
C10 N19 C41 C33 -55.5(4) . .
C9 N19 C41 C42 -1.8(4) . .
C10 N19 C41 C42 -176.8(3) . .
C34 C33 C41 N17 169.1(3) . .
C34 C33 C41 N19 -62.2(4) . .
C34 C33 C41 C42 53.4(4) . .
C20 N18 C42 N20 -108.9(3) . .
C18 N18 C42 N20 69.9(4) . .
C20 N18 C42 C36 122.1(3) . .
C18 N18 C42 C36 -59.1(4) . .
C20 N18 C42 C41 1.2(3) . .
C18 N18 C42 C41 179.9(3) . .
C9 N20 C42 N18 110.8(3) . .
C19 N20 C42 N18 -76.4(4) . .
C9 N20 C42 C36 -119.8(3) . .
C19 N20 C42 C36 53.1(4) . .
C9 N20 C42 C41 0.5(4) . .
C19 N20 C42 C41 173.4(3) . .
C35 C36 C42 N18 -169.2(3) . .
C35 C36 C42 N20 61.2(4) . .
C35 C36 C42 C41 -53.5(4) . .
N17 C41 C42 N18 0.1(3) . .
N19 C41 C42 N18 -117.1(3) . .
C33 C41 C42 N18 121.9(3) . .
N17 C41 C42 N20 117.9(3) . .
N19 C41 C42 N20 0.7(3) . .
C33 C41 C42 N20 -120.3(3) . .
N17 C41 C42 C36 -121.6(3) . .
N19 C41 C42 C36 121.2(3) . .
C33 C41 C42 C36 0.2(4) . .
C4 N15 C43 N14 -111.9(3) . .
C11 N15 C43 N14 74.8(4) . .
C4 N15 C43 C32 118.3(3) . .
C11 N15 C43 C32 -55.0(4) . .
C4 N15 C43 C44 -2.4(4) . .
C11 N15 C43 C44 -175.8(3) . .
C5 N14 C43 N15 108.8(3) . .
C10 N14 C43 N15 -70.4(4) . .
C5 N14 C43 C32 -121.5(3) . .
C10 N14 C43 C32 59.3(4) . .
C5 N14 C43 C44 -0.7(4) . .
C10 N14 C43 C44 -179.9(3) . .
C31 C32 C43 N15 -63.4(4) . .
C31 C32 C43 N14 167.2(3) . .
C31 C32 C43 C44 51.9(4) . .
C4 N13 C44 N16 109.1(3) . .
C12 N13 C44 N16 -72.9(4) . .
C4 N13 C44 C29 -122.2(3) . .
C12 N13 C44 C29 55.7(4) . .
C4 N13 C44 C43 -0.5(4) . .
C12 N13 C44 C43 177.4(3) . .
C5 N16 C44 N13 -112.0(3) . .
C13 N16 C44 N13 78.1(4) . .
C5 N16 C44 C29 119.1(3) . .
C13 N16 C44 C29 -50.8(4) . .
C5 N16 C44 C43 -2.5(4) . .
C13 N16 C44 C43 -172.4(3) . .
C30 C29 C44 N13 62.6(4) . .
C30 C29 C44 N16 -168.9(3) . .
C30 C29 C44 C43 -53.2(4) . .
N15 C43 C44 N13 1.7(3) . .
N14 C43 C44 N13 118.4(3) . .
C32 C43 C44 N13 -120.0(3) . .
N15 C43 C44 N16 -114.9(3) . .
N14 C43 C44 N16 1.8(3) . .
C32 C43 C44 N16 123.4(3) . .
N15 C43 C44 C29 123.5(3) . .
N14 C43 C44 C29 -119.7(3) . .
C32 C43 C44 C29 1.9(4) . .
C6 N12 C45 N9 106.5(3) . .
C13 N12 C45 N9 -71.3(4) . .
C6 N12 C45 C28 -124.4(3) . .
C13 N12 C45 C28 57.7(4) . .
C6 N12 C45 C46 -3.5(4) . .
C13 N12 C45 C46 178.6(3) . .
C3 N9 C45 N12 -111.6(3) . .
C12 N9 C45 N12 77.0(4) . .
C3 N9 C45 C28 119.2(3) . .
C12 N9 C45 C28 -52.3(4) . .
C3 N9 C45 C46 -1.7(4) . .
C12 N9 C45 C46 -173.1(3) . .
C27 C28 C45 N12 60.3(4) . .
C27 C28 C45 N9 -170.0(3) . .
C27 C28 C45 C46 -54.8(4) . .
C3 N10 C46 N11 105.6(3) . .
C14 N10 C46 N11 -68.8(4) . .
C3 N10 C46 C25 -125.1(3) . .
C14 N10 C46 C25 60.6(4) . .
C3 N10 C46 C45 -4.5(4) . .
C14 N10 C46 C45 -178.9(3) . .
C6 N11 C46 N10 -112.2(3) . .
C15 N11 C46 N10 73.9(4) . .
C6 N11 C46 C25 117.8(3) . .
C15 N11 C46 C25 -56.1(4) . .
C6 N11 C46 C45 -2.2(4) . .
C15 N11 C46 C45 -176.1(3) . .
C26 C25 C46 N10 165.4(3) . .
C26 C25 C46 N11 -64.3(4) . .
C26 C25 C46 C45 50.2(4) . .
N12 C45 C46 N10 121.4(3) . .
N9 C45 C46 N10 3.5(3) . .
C28 C45 C46 N10 -117.4(3) . .
N12 C45 C46 N11 3.2(3) . .
N9 C45 C46 N11 -114.7(3) . .
C28 C45 C46 N11 124.4(3) . .
N12 C45 C46 C25 -116.9(3) . .
N9 C45 C46 C25 125.2(3) . .
C28 C45 C46 C25 4.2(4) . .
C7 N6 C47 N7 105.3(3) . .
C15 N6 C47 N7 -68.7(4) . .
C7 N6 C47 C24 -125.0(3) . .
C15 N6 C47 C24 61.0(4) . .
C7 N6 C47 C48 -4.5(3) . .
C15 N6 C47 C48 -178.6(3) . .
C2 N7 C47 N6 -110.7(3) . .
C14 N7 C47 N6 74.8(4) . .
C2 N7 C47 C24 119.8(3) . .
C14 N7 C47 C24 -54.7(4) . .
C2 N7 C47 C48 -0.9(4) . .
C14 N7 C47 C48 -175.4(3) . .
C23 C24 C47 N6 61.7(4) . .
C23 C24 C47 N7 -168.6(3) . .
C23 C24 C47 C48 -53.3(4) . .
C7 N5 C48 N8 -108.9(3) . .
C17 N5 C48 N8 73.3(4) . .
C7 N5 C48 C21 122.3(3) . .
C17 N5 C48 C21 -55.5(4) . .
C7 N5 C48 C47 1.0(3) . .
C17 N5 C48 C47 -176.8(3) . .
C2 N8 C48 N5 107.7(3) . .
C16 N8 C48 N5 -72.9(4) . .
C2 N8 C48 C21 -123.1(3) . .
C16 N8 C48 C21 56.3(4) . .
C2 N8 C48 C47 -2.2(4) . .
C16 N8 C48 C47 177.3(3) . .
C22 C21 C48 N5 -63.3(4) . .
C22 C21 C48 N8 167.7(3) . .
C22 C21 C48 C47 52.4(4) . .
N6 C47 C48 N5 2.0(3) . .
N7 C47 C48 N5 -115.5(3) . .
C24 C47 C48 N5 123.0(3) . .
N6 C47 C48 N8 119.3(3) . .
N7 C47 C48 N8 1.8(3) . .
C24 C47 C48 N8 -119.7(3) . .
N6 C47 C48 C21 -119.8(3) . .
N7 C47 C48 C21 122.7(3) . .
C24 C47 C48 C21 1.2(4) . .
C1 N2 C49 N4 -108.3(3) . .
C16 N2 C49 N4 75.4(4) . .
C1 N2 C49 C40 123.2(3) . .
C16 N2 C49 C40 -53.0(4) . .
C1 N2 C49 C50 1.4(4) . .
C16 N2 C49 C50 -174.9(3) . .
C8 N4 C49 N2 111.1(3) . .
C17 N4 C49 N2 -74.2(4) . .
C8 N4 C49 C40 -120.7(3) . .
C17 N4 C49 C40 54.0(4) . .
C8 N4 C49 C50 1.5(4) . .
C17 N4 C49 C50 176.2(3) . .
C39 C40 C49 N2 -166.6(3) . .
C39 C40 C49 N4 65.1(4) . .
C39 C40 C49 C50 -51.0(4) . .
C8 N3 C50 N1 -107.5(3) . .
C19 N3 C50 N1 69.9(4) . .
C8 N3 C50 C37 123.1(3) . .
C19 N3 C50 C37 -59.5(4) . .
C8 N3 C50 C49 2.9(4) . .
C19 N3 C50 C49 -179.7(3) . .
C1 N1 C50 N3 111.4(3) . .
C18 N1 C50 N3 -76.9(4) . .
C1 N1 C50 C37 -119.5(3) . .
C18 N1 C50 C37 52.3(5) . .
C1 N1 C50 C49 1.1(4) . .
C18 N1 C50 C49 172.8(3) . .
C38 C37 C50 N3 -61.8(4) . .
C38 C37 C50 N1 168.6(3) . .
C38 C37 C50 C49 53.2(4) . .
N2 C49 C50 N3 -119.3(3) . .
N4 C49 C50 N3 -2.5(3) . .
C40 C49 C50 N3 119.4(3) . .
N2 C49 C50 N1 -1.4(3) . .
N4 C49 C50 N1 115.5(3) . .
C40 C49 C50 N1 -122.7(3) . .
N2 C49 C50 C37 120.0(3) . .
N4 C49 C50 C37 -123.2(3) . .
C40 C49 C50 C37 -1.3(4) . .
O23 N21 O21 Sr1 -174.1(6) . .
O22 N21 O21 Sr1 15.4(10) . .
O1W Sr1 O21 N21 -100.9(7) . .
O5 Sr1 O21 N21 80.4(7) . .
O9 Sr1 O21 N21 -128.8(7) . .
O1 Sr1 O21 N21 156.6(7) . .
O3 Sr1 O21 N21 -53.6(7) . .
O2W Sr1 O21 N21 137.8(6) . .
O4 Sr1 O21 N21 11.8(7) . .
O3W Sr1 O21 N21 39.1(8) 1_455 .
O22 N21 O23 Sr2 -8.0(11) . .
O21 N21 O23 Sr2 -178.0(5) . .
O7 Sr2 O23 N21 -18.5(8) . .
O6 Sr2 O23 N21 -91.9(8) . .
O3W Sr2 O23 N21 -171.1(7) . .
O8 Sr2 O23 N21 50.2(8) . .
O2 Sr2 O23 N21 121.5(8) . .
O24 Sr2 O23 N21 33.6(10) . .
O10 Sr2 O23 N21 -165.7(8) . .
O25 Sr2 O23 N21 -69.7(9) . .
N22 Sr2 O23 N21 -23.4(11) . .
O23 Sr2 N22 O26 54(4) . .
O7 Sr2 N22 O26 49(3) . .
O6 Sr2 N22 O26 120(3) . .
O3W Sr2 N22 O26 -152(3) . .
O8 Sr2 N22 O26 -18(3) . .
O2 Sr2 N22 O26 -84(3) . .
O24 Sr2 N22 O26 -48(3) . .
O10 Sr2 N22 O26 -172(3) . .
O25 Sr2 N22 O26 137(3) . .
O23 Sr2 N22 O25 -82.3(5) . .
O7 Sr2 N22 O25 -87.5(2) . .
O6 Sr2 N22 O25 -16.3(2) . .
O3W Sr2 N22 O25 71.1(2) . .
O8 Sr2 N22 O25 -154.7(2) . .
O2 Sr2 N22 O25 139.2(2) . .
O24 Sr2 N22 O25 175.1(4) . .
O10 Sr2 N22 O25 52.0(3) . .
O23 Sr2 N22 O24 102.6(5) . .
O7 Sr2 N22 O24 97.5(2) . .
O6 Sr2 N22 O24 168.6(2) . .
O3W Sr2 N22 O24 -104.0(2) . .
O8 Sr2 N22 O24 30.2(2) . .
O2 Sr2 N22 O24 -35.9(3) . .
O10 Sr2 N22 O24 -123.1(2) . .
O25 Sr2 N22 O24 -175.1(4) . .
O26 N22 O24 Sr2 175.5(3) . .
O25 N22 O24 Sr2 -5.0(4) . .
O23 Sr2 O24 N22 -130.5(3) . .
O7 Sr2 O24 N22 -76.3(2) . .
O6 Sr2 O24 N22 -12.6(3) . .
O3W Sr2 O24 N22 69.3(2) . .
O8 Sr2 O24 N22 -147.9(2) . .
O2 Sr2 O24 N22 150.0(2) . .
O10 Sr2 O24 N22 76.2(3) . .
O25 Sr2 O24 N22 2.7(2) . .
O26 N22 O25 Sr2 -175.8(3) . .
O24 N22 O25 Sr2 4.7(4) . .
O23 Sr2 O25 N22 139.7(3) . .
O7 Sr2 O25 N22 85.2(2) . .
O6 Sr2 O25 N22 162.8(2) . .
O3W Sr2 O25 N22 -99.2(2) . .
O8 Sr2 O25 N22 27.2(2) . .
O2 Sr2 O25 N22 -56.9(3) . .
O24 Sr2 O25 N22 -2.7(2) . .
O10 Sr2 O25 N22 -137.8(2) . .
